data_2012251
loop_
_publ_author_name
'Cai, Jiwen'
'Feng, Xiao-Long'
'Hu, Xiao-Peng'

_publ_section_title
;
 Diaquabis(ethylenediamine)copper(II)
 bis[tris(ethylenediamine)nickel(II)] tris(naphthalene-2,6-disulfonate)
 tetrahydrate
;
_journal_issue 10
_journal_name_full 'Acta Crystallographica Section C'
_journal_page_first 1168
_journal_page_last 1170
_journal_paper_doi 10.1107/S0108270101013324
_journal_volume 57
_journal_year 2001
_chemical_formula_iupac '[Cu (C2 H8 N2)2 (H2 O)2] [Ni (C2 H8 N2)3] (C10 H6 S2 O6)3, 4H2O'
_chemical_formula_moiety 'C4 H20 O2 Cu N4 2+, 2C6 H24 N6 Ni 2+, 3C10 H6 O6 S2 2-, 4H2 O'
_chemical_formula_sum 'C46 H94 Cu N16 Ni2 O24 S6'
_chemical_formula_weight 1628.69
_chemical_name_common '[Cu(en)2(H2O)2][Ni(en)3]2(2,6nds)3.4H2O'
_chemical_name_systematic
;
Diaquabis(ethylenediamine)copper(II) bis[tris(ethylenediamine)nickel(II)]
tris(naphthalene-2,6-disulfonate) tetrahydrate
;
_space_group_IT_number 2
_symmetry_cell_setting triclinic
_symmetry_space_group_name_Hall '-P 1'
_symmetry_space_group_name_H-M 'P -1'
_cell_angle_alpha 91.553(2)
_cell_angle_beta 105.950(2)
_cell_angle_gamma 115.017(2)
_cell_formula_units_Z 1
_cell_length_a 11.8728(17)
_cell_length_b 12.5961(17)
_cell_length_c 13.903(2)
_cell_measurement_reflns_used 856
_cell_measurement_temperature 293(2)
_cell_measurement_theta_max 24.34
_cell_measurement_theta_min 3.59
_cell_volume 1786.9(4)
_computing_cell_refinement SMART
_computing_data_collection 'SMART (Bruker, 1998)'
_computing_data_reduction 'SAINT-Plus (Bruker, 1999)'
_computing_molecular_graphics 'SHELXTL (Bruker, 1998)'
_computing_publication_material SHELXTL
_computing_structure_refinement 'SHELXL97 (Sheldrick, 1997)'
_computing_structure_solution 'SHELXS97 (Sheldrick, 1997)'
_diffrn_ambient_temperature 293(2)
_diffrn_measured_fraction_theta_full .977
_diffrn_measured_fraction_theta_max .977
_diffrn_measurement_device_type 'Bruker CCD area-detector'
_diffrn_measurement_method '\f and \w'
_diffrn_radiation_monochromator graphite
_diffrn_radiation_source 'fine-focus sealed tube'
_diffrn_radiation_type MoK\a
_diffrn_radiation_wavelength .71073
_diffrn_reflns_av_R_equivalents .034
_diffrn_reflns_av_sigmaI/netI .0330
_diffrn_reflns_limit_h_max 15
_diffrn_reflns_limit_h_min -12
_diffrn_reflns_limit_k_max 16
_diffrn_reflns_limit_k_min -15
_diffrn_reflns_limit_l_max 16
_diffrn_reflns_limit_l_min -17
_diffrn_reflns_number 10504
_diffrn_reflns_theta_full 27.02
_diffrn_reflns_theta_max 27.02
_diffrn_reflns_theta_min 2.00
_diffrn_standards_number 0
_exptl_absorpt_coefficient_mu 1.074
_exptl_absorpt_correction_T_max .92
_exptl_absorpt_correction_T_min .78
_exptl_absorpt_correction_type multi-scan
_exptl_absorpt_process_details '(Blessing, 1995)'
_exptl_crystal_colour brown
_exptl_crystal_density_diffrn 1.514
_exptl_crystal_density_method 'not measured'
_exptl_crystal_description plate
_exptl_crystal_F_000 855
_exptl_crystal_size_max .24
_exptl_crystal_size_mid .20
_exptl_crystal_size_min .08
_refine_diff_density_max .832
_refine_diff_density_min -.445
_refine_ls_extinction_method none
_refine_ls_goodness_of_fit_ref 1.070
_refine_ls_hydrogen_treatment constr
_refine_ls_matrix_type full
_refine_ls_number_parameters 430
_refine_ls_number_reflns 7625
_refine_ls_number_restraints 0
_refine_ls_restrained_S_all 1.070
_refine_ls_R_factor_all .0437
_refine_ls_R_factor_gt .0369
_refine_ls_shift/su_max .001
_refine_ls_shift/su_mean .000
_refine_ls_structure_factor_coef Fsqd
_refine_ls_weighting_details 'calc w = 1/[\s^2^(Fo^2^)+(0.0722P)^2^+0.1603P] where P = (Fo^2^+2Fc^2^)/3'
_refine_ls_weighting_scheme calc
_refine_ls_wR_factor_ref .1114
_reflns_number_gt 6452
_reflns_number_total 7625
_reflns_threshold_expression I>2\s(I)
_cod_data_source_file fr1340.cif
_cod_data_source_block I
_cod_database_code 2012251

loop_
_symmetry_equiv_pos_as_xyz
'x, y, z'
'-x, -y, -z'

loop_
_atom_site_label
_atom_site_fract_x
_atom_site_fract_y
_atom_site_fract_z
_atom_site_U_iso_or_equiv
_atom_site_adp_type
_atom_site_calc_flag
_atom_site_refinement_flags
_atom_site_occupancy
_atom_site_disorder_assembly
_atom_site_disorder_group
_atom_site_type_symbol
Ni .36628(3) .21376(2) .07287(2) .02656(9) Uani d . 1 . . Ni
Cu .0000 .0000 .5000 .03281(11) Uani d S 1 . . Cu
N1 .5273(2) .34898(18) .04109(17) .0375(4) Uani d . 1 . . N
H1A .4985 .3751 -.0158 .045 Uiso calc R 1 . . H
H1B .5703 .4107 .0925 .045 Uiso calc R 1 . . H
N2 .4427(2) .10579(19) .02091(18) .0428(5) Uani d . 1 . . N
H2A .4845 .0822 .0737 .051 Uiso calc R 1 . . H
H2B .3772 .0408 -.0219 .051 Uiso calc R 1 . . H
N3 .4843(2) .2436(2) .22753(17) .0453(5) Uani d . 1 . . N
H3A .5416 .2133 .2324 .054 Uiso calc R 1 . . H
H3B .5295 .3220 .2517 .054 Uiso calc R 1 . . H
N4 .2289(2) .07636(19) .12478(17) .0426(5) Uani d . 1 . . N
H4A .1646 .0949 .1285 .051 Uiso calc R 1 . . H
H4B .1926 .0078 .0813 .051 Uiso calc R 1 . . H
N5 .2933(2) .33609(18) .09834(17) .0392(5) Uani d . 1 . . N
H5A .2361 .3071 .1332 .047 Uiso calc R 1 . . H
H5B .3593 .4058 .1338 .047 Uiso calc R 1 . . H
N6 .2267(2) .17443(19) -.07312(16) .0418(5) Uani d . 1 . . N
H6A .2680 .2016 -.1192 .050 Uiso calc R 1 . . H
H6B .1778 .0953 -.0914 .050 Uiso calc R 1 . . H
N7 .1872(2) .10808(19) .50631(17) .0400(5) Uani d . 1 . . N
H7A .2359 .1444 .5705 .048 Uiso calc R 1 . . H
H7B .2230 .0655 .4849 .048 Uiso calc R 1 . . H
N8 -.0402(2) .12789(19) .43642(17) .0411(5) Uani d . 1 . . N
H8A -.0804 .1039 .3692 .049 Uiso calc R 1 . . H
H8B -.0936 .1429 .4636 .049 Uiso calc R 1 . . H
S1 .21325(6) .80107(5) .37848(5) .03907(15) Uani d . 1 . . S
S2 .36588(6) .38926(5) -.24928(4) .03547(14) Uani d . 1 . . S
S3 -.06277(6) .19233(5) .14166(5) .03416(14) Uani d . 1 . . S
C1 .6152(3) .3005(2) .0279(3) .0493(7) Uani d . 1 . . C
H1C .6694 .2984 .0936 .059 Uiso calc R 1 . . H
H1D .6722 .3504 -.0078 .059 Uiso calc R 1 . . H
C2 .5347(3) .1775(3) -.0316(3) .0528(7) Uani d . 1 . . C
H2C .4864 .1804 -.0994 .063 Uiso calc R 1 . . H
H2D .5913 .1419 -.0373 .063 Uiso calc R 1 . . H
C3 .3949(3) .1843(3) .2854(2) .0562(7) Uani d . 1 . . C
H3C .3493 .2298 .2951 .067 Uiso calc R 1 . . H
H3D .4439 .1778 .3516 .067 Uiso calc R 1 . . H
C4 .2982(3) .0627(3) .2265(2) .0584(8) Uani d . 1 . . C
H4C .3436 .0158 .2198 .070 Uiso calc R 1 . . H
H4D .2358 .0222 .2617 .070 Uiso calc R 1 . . H
C5 .2273(3) .3521(2) -.0039(2) .0436(6) Uani d . 1 . . C
H5C .2922 .4011 -.0340 .052 Uiso calc R 1 . . H
H5D .1739 .3913 .0017 .052 Uiso calc R 1 . . H
C6 .1426(3) .2319(3) -.0693(2) .0472(6) Uani d . 1 . . C
H6C .0750 .1840 -.0410 .057 Uiso calc R 1 . . H
H6D .1007 .2404 -.1371 .057 Uiso calc R 1 . . H
C7 .1835(3) .1970(2) .4401(2) .0445(6) Uani d . 1 . . C
H7C .1576 .1624 .3697 .053 Uiso calc R 1 . . H
H7D .2693 .2644 .4572 .053 Uiso calc R 1 . . H
C8 .0852(3) .2363(2) .4560(2) .0468(6) Uani d . 1 . . C
H8C .1146 .2770 .5250 .056 Uiso calc R 1 . . H
H8D .0745 .2901 .4098 .056 Uiso calc R 1 . . H
C9 .2037(3) .6940(2) .5479(2) .0430(6) Uani d . 1 . . C
H9A .2823 .7605 .5806 .052 Uiso calc R 1 . . H
C10 .1404(2) .6837(2) .44358(19) .0357(5) Uani d . 1 . . C
C11 .0253(2) .5882(2) .3943(2) .0399(5) Uani d . 1 . . C
H11A -.0164 .5836 .3260 .048 Uiso calc R 1 . . H
C12 -.0322(2) .4940(2) .44738(18) .0352(5) Uani d . 1 . . C
C13 -.1508(3) .3928(2) .3990(2) .0443(6) Uani d . 1 . . C
H13A -.1933 .3850 .3303 .053 Uiso calc R 1 . . H
C14 .0972(3) .5439(2) .1376(2) .0421(6) Uani d . 1 . . C
H14A .1561 .6125 .1842 .051 Uiso calc R 1 . . H
C15 .0622(3) .4359(2) .1686(2) .0424(6) Uani d . 1 . . C
H15A .0966 .4313 .2361 .051 Uiso calc R 1 . . H
C16 -.0270(2) .3303(2) .09771(18) .0322(5) Uani d . 1 . . C
C17 -.0788(2) .3362(2) -.00084(18) .0333(5) Uani d . 1 . . C
H17A -.1373 .2665 -.0463 .040 Uiso calc R 1 . . H
C18 -.0450(2) .44751(19) -.03554(17) .0305(5) Uani d . 1 . . C
C19 .5805(3) .4116(2) -.4331(2) .0420(6) Uani d . 1 . . C
H19A .6402 .3842 -.4388 .050 Uiso calc R 1 . . H
C20 .5274(3) .3859(2) -.35629(19) .0423(6) Uani d . 1 . . C
H20A .5509 .3415 -.3096 .051 Uiso calc R 1 . . H
C21 .4364(2) .4271(2) -.34839(17) .0328(5) Uani d . 1 . . C
C22 .4000(2) .4919(2) -.41517(18) .0338(5) Uani d . 1 . . C
H22A .3395 .5177 -.4083 .041 Uiso calc R 1 . . H
C23 .4542(2) .5205(2) -.49595(17) .0315(5) Uani d . 1 . . C
O1 .1108(2) .78786(19) .28635(16) .0584(5) Uani d . 1 . . O
O2 .2545(2) .90896(17) .44618(17) .0570(5) Uani d . 1 . . O
O3 .3179(2) .78567(19) .3591(2) .0609(6) Uani d . 1 . . O
O4 .2938(2) .4564(2) -.24912(17) .0647(6) Uani d . 1 . . O
O5 .2881(2) .26169(17) -.27142(15) .0572(6) Uani d . 1 . . O
O6 .47544(19) .42403(18) -.15732(13) .0519(5) Uani d . 1 . . O
O7 .0621(2) .18836(19) .17594(19) .0585(6) Uani d . 1 . . O
O8 -.1578(2) .10152(16) .05693(15) .0612(6) Uani d . 1 . . O
O9 -.11238(19) .19707(17) .22495(15) .0480(4) Uani d . 1 . . O
OW1 .5665(2) -.0394(3) .3649(2) .0901(9) Uani d . 1 . . O
HW1 .4837 -.0951 .3538 .050 Uiso d . 1 . . H
HW2 .6025 .0007 .4317 .050 Uiso d . 1 . . H
OW2 .6221(2) .0891(2) .21314(19) .0670(6) Uani d . 1 . . O
HW3 .7007 .1163 .2156 .050 Uiso d . 1 . . H
HW4 .6051 .0442 .2574 .050 Uiso d . 1 . . H
OW3 -.03042(19) -.08810(19) .33016(17) .0581(5) Uani d . 1 . . O
HW5 .0230 -.1215 .3229 .050 Uiso d . 1 . . H
HW6 -.1119 -.1495 .3049 .050 Uiso d . 1 . . H

loop_
_atom_site_aniso_label
_atom_site_aniso_U_11
_atom_site_aniso_U_22
_atom_site_aniso_U_33
_atom_site_aniso_U_12
_atom_site_aniso_U_13
_atom_site_aniso_U_23
Ni .02612(15) .02517(15) .02772(15) .01003(11) .00969(11) .00644(11)
Cu .0296(2) .0337(2) .0339(2) .01425(17) .00801(16) .00618(16)
N1 .0373(11) .0336(10) .0430(12) .0144(9) .0169(9) .0086(9)
N2 .0454(12) .0377(11) .0469(13) .0207(10) .0137(10) .0062(9)
N3 .0449(12) .0505(13) .0365(12) .0198(10) .0096(9) .0071(10)
N4 .0432(12) .0365(11) .0471(13) .0140(9) .0191(10) .0106(9)
N5 .0344(10) .0346(10) .0484(13) .0126(9) .0175(9) .0062(9)
N6 .0426(12) .0407(11) .0371(11) .0150(10) .0110(9) .0071(9)
N7 .0351(11) .0410(11) .0397(12) .0157(9) .0083(9) .0022(9)
N8 .0454(12) .0469(12) .0370(11) .0264(10) .0123(9) .0094(9)
S1 .0414(3) .0325(3) .0491(4) .0175(3) .0209(3) .0123(3)
S2 .0397(3) .0358(3) .0252(3) .0096(2) .0136(2) .0056(2)
S3 .0370(3) .0299(3) .0380(3) .0136(2) .0173(2) .0106(2)
C1 .0377(14) .0490(15) .073(2) .0217(12) .0301(13) .0193(14)
C2 .0645(18) .0517(16) .0649(19) .0349(15) .0389(16) .0135(14)
C3 .0601(18) .077(2) .0322(14) .0292(16) .0180(13) .0171(14)
C4 .0643(19) .0620(19) .0605(19) .0298(16) .0320(16) .0375(16)
C5 .0438(14) .0454(14) .0578(17) .0282(12) .0253(12) .0238(12)
C6 .0366(13) .0657(18) .0396(14) .0270(13) .0054(11) .0109(13)
C7 .0465(14) .0412(14) .0382(14) .0107(12) .0168(11) .0040(11)
C8 .0588(17) .0344(13) .0456(15) .0209(12) .0138(12) .0088(11)
C9 .0381(13) .0384(13) .0486(15) .0157(11) .0103(11) .0090(11)
C10 .0363(12) .0338(12) .0437(13) .0188(10) .0173(10) .0107(10)
C11 .0404(13) .0405(13) .0405(14) .0199(11) .0122(11) .0079(11)
C12 .0343(12) .0367(12) .0364(13) .0189(10) .0089(10) .0055(10)
C13 .0404(14) .0439(14) .0401(14) .0160(11) .0048(11) .0054(11)
C14 .0451(14) .0326(12) .0356(13) .0120(11) .0025(11) -.0004(10)
C15 .0502(15) .0396(13) .0329(13) .0187(12) .0088(11) .0064(10)
C16 .0315(11) .0318(11) .0383(12) .0155(9) .0159(9) .0105(9)
C17 .0292(11) .0299(11) .0392(13) .0119(9) .0106(9) .0029(9)
C18 .0268(10) .0308(11) .0323(11) .0130(9) .0072(9) .0010(9)
C19 .0489(15) .0524(15) .0428(14) .0345(13) .0209(11) .0201(12)
C20 .0532(15) .0510(15) .0353(13) .0307(13) .0191(11) .0212(11)
C21 .0366(12) .0310(11) .0268(11) .0099(9) .0124(9) .0056(9)
C22 .0362(12) .0360(12) .0327(12) .0179(10) .0131(9) .0060(9)
C23 .0347(11) .0316(11) .0313(12) .0164(9) .0121(9) .0085(9)
O1 .0579(12) .0558(12) .0517(12) .0202(10) .0102(10) .0213(10)
O2 .0767(14) .0335(10) .0634(13) .0238(10) .0271(11) .0089(9)
O3 .0574(12) .0529(12) .0965(17) .0304(10) .0491(12) .0282(11)
O4 .0837(16) .0909(17) .0564(13) .0571(14) .0454(12) .0313(12)
O5 .0588(12) .0400(10) .0462(11) -.0061(9) .0239(10) .0010(8)
O6 .0509(11) .0562(11) .0256(9) .0060(9) .0072(8) .0073(8)
O7 .0547(12) .0620(13) .0869(16) .0393(11) .0396(11) .0412(12)
O8 .0817(15) .0317(10) .0450(12) .0065(10) .0135(11) .0034(8)
O9 .0506(11) .0542(11) .0459(11) .0220(9) .0268(9) .0161(9)
OW1 .0604(15) .101(2) .0660(17) -.0027(14) .0201(13) .0177(15)
OW2 .0408(11) .0915(17) .0729(15) .0320(12) .0181(10) .0380(13)
OW3 .0413(10) .0541(12) .0645(14) .0162(9) .0056(9) -.0082(10)

loop_
_atom_type_symbol
_atom_type_description
_atom_type_scat_dispersion_real
_atom_type_scat_dispersion_imag
_atom_type_scat_source
C C .0033 .0016 'International Tables Vol C Tables 4.2.6.8 and 6.1.1.4'
H H .0000 .0000 'International Tables Vol C Tables 4.2.6.8 and 6.1.1.4'
N N .0061 .0033 'International Tables Vol C Tables 4.2.6.8 and 6.1.1.4'
O O .0106 .0060 'International Tables Vol C Tables 4.2.6.8 and 6.1.1.4'
S S .1246 .1234 'International Tables Vol C Tables 4.2.6.8 and 6.1.1.4'
Ni Ni .3393 1.1124 'International Tables Vol C Tables 4.2.6.8 and 6.1.1.4'
Cu Cu .3201 1.2651 'International Tables Vol C Tables 4.2.6.8 and 6.1.1.4'

loop_
_geom_angle_atom_site_label_1
_geom_angle_atom_site_label_2
_geom_angle_atom_site_label_3
_geom_angle_site_symmetry_1
_geom_angle_site_symmetry_3
_geom_angle
_geom_angle_publ_flag
N1 Ni N4 . . 170.59(9) no
N1 Ni N6 . . 97.23(9) no
N4 Ni N6 . . 91.59(9) no
N1 Ni N5 . . 91.25(8) no
N4 Ni N5 . . 93.20(8) no
N6 Ni N5 . . 82.13(9) no
N1 Ni N2 . . 81.24(8) no
N4 Ni N2 . . 95.49(9) no
N6 Ni N2 . . 90.42(9) no
N5 Ni N2 . . 168.70(8) no
N1 Ni N3 . . 89.98(9) no
N4 Ni N3 . . 81.40(9) no
N6 Ni N3 . . 172.13(9) no
N5 Ni N3 . . 94.62(9) no
N2 Ni N3 . . 93.81(9) no
N8 Cu N8 . 2_556 180.0 no
N8 Cu N7 . 2_556 95.51(9) no
N8 Cu N7 2_556 2_556 84.49(9) no
N8 Cu N7 . . 84.49(9) no
N8 Cu N7 2_556 . 95.51(9) no
N7 Cu N7 2_556 . 180.0 no
N8 Cu OW3 . . 88.00(8) no
N8 Cu OW3 2_556 . 92.00(8) no
N7 Cu OW3 2_556 . 93.13(8) no
N7 Cu OW3 . . 86.87(8) no
C1 N1 Ni . . 108.87(15) no
C1 N1 H1A . . 109.9 no
Ni N1 H1A . . 109.9 no
C1 N1 H1B . . 109.9 no
Ni N1 H1B . . 109.9 no
H1A N1 H1B . . 108.3 no
C2 N2 Ni . . 107.76(15) no
C2 N2 H2A . . 110.2 no
Ni N2 H2A . . 110.2 no
C2 N2 H2B . . 110.2 no
Ni N2 H2B . . 110.2 no
H2A N2 H2B . . 108.5 no
C3 N3 Ni . . 107.12(17) no
C3 N3 H3A . . 110.3 no
Ni N3 H3A . . 110.3 no
C3 N3 H3B . . 110.3 no
Ni N3 H3B . . 110.3 no
H3A N3 H3B . . 108.5 no
C4 N4 Ni . . 108.51(17) no
C4 N4 H4A . . 110.0 no
Ni N4 H4A . . 110.0 no
C4 N4 H4B . . 110.0 no
Ni N4 H4B . . 110.0 no
H4A N4 H4B . . 108.4 no
C5 N5 Ni . . 105.90(15) no
C5 N5 H5A . . 110.6 no
Ni N5 H5A . . 110.6 no
C5 N5 H5B . . 110.6 no
Ni N5 H5B . . 110.6 no
H5A N5 H5B . . 108.7 no
C6 N6 Ni . . 108.55(16) no
C6 N6 H6A . . 110.0 no
Ni N6 H6A . . 110.0 no
C6 N6 H6B . . 110.0 no
Ni N6 H6B . . 110.0 no
H6A N6 H6B . . 108.4 no
C7 N7 Cu . . 107.69(16) no
C7 N7 H7A . . 110.2 no
Cu N7 H7A . . 110.2 no
C7 N7 H7B . . 110.2 no
Cu N7 H7B . . 110.2 no
H7A N7 H7B . . 108.5 no
C8 N8 Cu . . 108.02(16) no
C8 N8 H8A . . 110.1 no
Cu N8 H8A . . 110.1 no
C8 N8 H8B . . 110.1 no
Cu N8 H8B . . 110.1 no
H8A N8 H8B . . 108.4 no
O3 S1 O2 . . 114.41(14) no
O3 S1 O1 . . 112.90(15) no
O2 S1 O1 . . 111.12(13) no
O3 S1 C10 . . 106.09(12) no
O2 S1 C10 . . 105.12(12) no
O1 S1 C10 . . 106.43(12) no
O4 S2 O5 . . 115.23(15) no
O4 S2 O6 . . 111.94(14) no
O5 S2 O6 . . 111.02(13) no
O4 S2 C21 . . 106.75(12) no
O5 S2 C21 . . 105.70(11) no
O6 S2 C21 . . 105.42(11) no
O8 S3 O9 . . 113.13(13) no
O8 S3 O7 . . 113.79(15) no
O9 S3 O7 . . 111.48(13) no
O8 S3 C16 . . 106.56(12) no
O9 S3 C16 . . 106.27(11) no
O7 S3 C16 . . 104.83(11) no
N1 C1 C2 . . 108.8(2) no
N1 C1 H1C . . 109.9 no
C2 C1 H1C . . 109.9 no
N1 C1 H1D . . 109.9 no
C2 C1 H1D . . 109.9 no
H1C C1 H1D . . 108.3 no
N2 C2 C1 . . 108.8(2) no
N2 C2 H2C . . 109.9 no
C1 C2 H2C . . 109.9 no
N2 C2 H2D . . 109.9 no
C1 C2 H2D . . 109.9 no
H2C C2 H2D . . 108.3 no
N3 C3 C4 . . 108.0(2) no
N3 C3 H3C . . 110.1 no
C4 C3 H3C . . 110.1 no
N3 C3 H3D . . 110.1 no
C4 C3 H3D . . 110.1 no
H3C C3 H3D . . 108.4 no
N4 C4 C3 . . 108.4(2) no
N4 C4 H4C . . 110.0 no
C3 C4 H4C . . 110.0 no
N4 C4 H4D . . 110.0 no
C3 C4 H4D . . 110.0 no
H4C C4 H4D . . 108.4 no
N5 C5 C6 . . 108.7(2) no
N5 C5 H5C . . 109.9 no
C6 C5 H5C . . 109.9 no
N5 C5 H5D . . 109.9 no
C6 C5 H5D . . 109.9 no
H5C C5 H5D . . 108.3 no
N6 C6 C5 . . 108.1(2) no
N6 C6 H6C . . 110.1 no
C5 C6 H6C . . 110.1 no
N6 C6 H6D . . 110.1 no
C5 C6 H6D . . 110.1 no
H6C C6 H6D . . 108.4 no
N7 C7 C8 . . 107.7(2) no
N7 C7 H7C . . 110.2 no
C8 C7 H7C . . 110.2 no
N7 C7 H7D . . 110.2 no
C8 C7 H7D . . 110.2 no
H7C C7 H7D . . 108.5 no
N8 C8 C7 . . 107.0(2) no
N8 C8 H8C . . 110.3 no
C7 C8 H8C . . 110.3 no
N8 C8 H8D . . 110.3 no
C7 C8 H8D . . 110.3 no
H8C C8 H8D . . 108.6 no
C13 C9 C10 2_566 . 120.6(2) no
C13 C9 H9A 2_566 . 119.7 no
C10 C9 H9A . . 119.7 no
C11 C10 C9 . . 120.9(2) no
C11 C10 S1 . . 120.5(2) no
C9 C10 S1 . . 118.53(19) no
C10 C11 C12 . . 120.0(2) no
C10 C11 H11A . . 120.0 no
C12 C11 H11A . . 120.0 no
C13 C12 C12 . 2_566 119.7(3) no
C13 C12 C11 . . 121.9(2) no
C12 C12 C11 2_566 . 118.4(3) no
C9 C13 C12 2_566 . 120.4(2) no
C9 C13 H13A 2_566 . 119.8 no
C12 C13 H13A . . 119.8 no
C15 C14 C18 . 2_565 120.6(2) no
C15 C14 H14A . . 119.7 no
C18 C14 H14A 2_565 . 119.7 no
C14 C15 C16 . . 120.1(2) no
C14 C15 H15A . . 119.9 no
C16 C15 H15A . . 119.9 no
C17 C16 C15 . . 120.4(2) no
C17 C16 S3 . . 121.67(18) no
C15 C16 S3 . . 117.86(18) no
C16 C17 C18 . . 120.9(2) no
C16 C17 H17A . . 119.6 no
C18 C17 H17A . . 119.6 no
C14 C18 C18 2_565 2_565 119.6(3) no
C14 C18 C17 2_565 . 122.1(2) no
C18 C18 C17 2_565 . 118.3(3) no
C20 C19 C23 . 2_664 120.7(2) no
C20 C19 H19A . . 119.7 no
C23 C19 H19A 2_664 . 119.7 no
C19 C20 C21 . . 119.4(2) no
C19 C20 H20A . . 120.3 no
C21 C20 H20A . . 120.3 no
C22 C21 C20 . . 121.7(2) no
C22 C21 S2 . . 119.89(19) no
C20 C21 S2 . . 118.36(18) no
C21 C22 C23 . . 120.2(2) no
C21 C22 H22A . . 119.9 no
C23 C22 H22A . . 119.9 no
C19 C23 C23 2_664 2_664 119.7(3) no
C19 C23 C22 2_664 . 122.0(2) no
C23 C23 C22 2_664 . 118.3(3) no
HW1 OW1 HW2 . . 110.3 no
HW3 OW2 HW4 . . 112.1 no
Cu OW3 HW5 . . 118.7 no
Cu OW3 HW6 . . 109.5 no
HW5 OW3 HW6 . . 103.1 no

loop_
_geom_bond_atom_site_label_1
_geom_bond_atom_site_label_2
_geom_bond_site_symmetry_2
_geom_bond_distance
_geom_bond_publ_flag
Ni N1 . 2.122(2) no
Ni N4 . 2.122(2) no
Ni N6 . 2.124(2) no
Ni N5 . 2.126(2) no
Ni N2 . 2.132(2) no
Ni N3 . 2.141(2) no
Cu N8 . 2.025(2) no
Cu N8 2_556 2.025(2) no
Cu N7 2_556 2.032(2) no
Cu N7 . 2.032(2) no
Cu OW3 . 2.447(2) no
N1 C1 . 1.461(3) no
N1 H1A . .9000 no
N1 H1B . .9000 no
N2 C2 . 1.478(3) no
N2 H2A . .9000 no
N2 H2B . .9000 no
N3 C3 . 1.471(4) no
N3 H3A . .9000 no
N3 H3B . .9000 no
N4 C4 . 1.484(4) no
N4 H4A . .9000 no
N4 H4B . .9000 no
N5 C5 . 1.487(3) no
N5 H5A . .9000 no
N5 H5B . .9000 no
N6 C6 . 1.471(3) no
N6 H6A . .9000 no
N6 H6B . .9000 no
N7 C7 . 1.476(3) no
N7 H7A . .9000 no
N7 H7B . .9000 no
N8 C8 . 1.481(3) no
N8 H8A . .9000 no
N8 H8B . .9000 no
S1 O3 . 1.428(2) no
S1 O2 . 1.445(2) no
S1 O1 . 1.452(2) no
S1 C10 . 1.781(2) no
S2 O4 . 1.435(2) no
S2 O5 . 1.4463(19) no
S2 O6 . 1.4464(19) no
S2 C21 . 1.777(2) no
S3 O8 . 1.440(2) no
S3 O9 . 1.4465(19) no
S3 O7 . 1.451(2) no
S3 C16 . 1.775(2) no
C1 C2 . 1.497(4) no
C1 H1C . .9700 no
C1 H1D . .9700 no
C2 H2C . .9700 no
C2 H2D . .9700 no
C3 C4 . 1.504(5) no
C3 H3C . .9700 no
C3 H3D . .9700 no
C4 H4C . .9700 no
C4 H4D . .9700 no
C5 C6 . 1.505(4) no
C5 H5C . .9700 no
C5 H5D . .9700 no
C6 H6C . .9700 no
C6 H6D . .9700 no
C7 C8 . 1.510(4) no
C7 H7C . .9700 no
C7 H7D . .9700 no
C8 H8C . .9700 no
C8 H8D . .9700 no
C9 C13 2_566 1.361(4) no
C9 C10 . 1.412(4) no
C9 H9A . .9300 no
C10 C11 . 1.355(3) no
C11 C12 . 1.434(4) no
C11 H11A . .9300 no
C12 C13 . 1.405(3) no
C12 C12 2_566 1.423(5) no
C13 C9 2_566 1.361(4) no
C13 H13A . .9300 no
C14 C15 . 1.364(4) no
C14 C18 2_565 1.411(3) no
C14 H14A . .9300 no
C15 C16 . 1.423(3) no
C15 H15A . .9300 no
C16 C17 . 1.357(3) no
C17 C18 . 1.424(3) no
C17 H17A . .9300 no
C18 C14 2_565 1.411(3) no
C18 C18 2_565 1.421(4) no
C19 C20 . 1.363(4) no
C19 C23 2_664 1.412(3) no
C19 H19A . .9300 no
C20 C21 . 1.410(4) no
C20 H20A . .9300 no
C21 C22 . 1.353(3) no
C22 C23 . 1.424(3) no
C22 H22A . .9300 no
C23 C19 2_664 1.412(3) no
C23 C23 2_664 1.415(4) no
OW1 HW1 . .9002 no
OW1 HW2 . .9353 no
OW2 HW3 . .8374 no
OW2 HW4 . .8542 no
OW3 HW5 . .9208 no
OW3 HW6 . .9073 no

loop_
_geom_hbond_atom_site_label_D
_geom_hbond_atom_site_label_H
_geom_hbond_atom_site_label_A
_geom_hbond_site_symmetry_A
_geom_hbond_distance_DH
_geom_hbond_distance_HA
_geom_hbond_distance_DA
_geom_hbond_angle_DHA
N1 H1A O6 . .90 2.06 2.929(3) 162
N1 H1B O4 2_665 .90 2.39 3.274(3) 166
N1 H1B O6 2_665 .90 2.56 3.262(3) 135
N2 H2A OW2 . .90 2.14 3.001(3) 161
N2 H2B O8 2 .90 2.35 3.130(3) 144
N3 H3A OW2 . .90 2.19 3.059(3) 161
N4 H4A O7 . .90 2.22 3.081(3) 161
N4 H4B O8 2 .90 2.17 3.006(3) 155
N5 H5A O7 . .90 2.23 3.095(3) 161
N5 H5B O6 2_665 .90 2.15 2.992(3) 156
N6 H6A O5 . .90 2.31 3.151(3) 156
N6 H6B O8 2 .90 2.46 3.246(3) 146
N7 H7A O5 1_556 .90 2.39 3.226(3) 155
N7 H7B O2 1_545 .90 2.23 3.094(3) 160
N8 H8A O9 . .90 2.37 3.086(3) 136
N8 H8B O2 2_566 .90 2.44 3.268(3) 153
OW1 HW1 O3 1_545 .90 1.93 2.817(3) 168
OW1 HW2 O2 2_666 .94 1.93 2.804(4) 154
OW2 HW3 O9 1_655 .84 1.98 2.809(3) 174
OW2 HW4 OW1 . .85 1.90 2.748(3) 173
OW3 HW5 O1 1_545 .92 1.98 2.889(3) 170
OW3 HW6 O5 2 .91 1.88 2.771(3) 169

loop_
_geom_torsion_atom_site_label_1
_geom_torsion_atom_site_label_2
_geom_torsion_atom_site_label_3
_geom_torsion_atom_site_label_4
_geom_torsion_site_symmetry_1
_geom_torsion_site_symmetry_4
_geom_torsion
_geom_torsion_publ_flag
N6 Ni N1 C1 . . -103.40(19) no
N5 Ni N1 C1 . . 174.38(19) no
N2 Ni N1 C1 . . -14.10(18) no
N3 Ni N1 C1 . . 79.76(19) no
N1 Ni N2 C2 . . -15.14(19) no
N4 Ni N2 C2 . . 173.75(19) no
N6 Ni N2 C2 . . 82.11(19) no
N5 Ni N2 C2 . . 33.6(5) no
N3 Ni N2 C2 . . -104.54(19) no
N1 Ni N3 C3 . . 165.4(2) no
N4 Ni N3 C3 . . -18.38(19) no
N5 Ni N3 C3 . . 74.2(2) no
N6 Ni N4 C4 . . 171.79(19) no
N5 Ni N4 C4 . . -106.01(19) no
N2 Ni N4 C4 . . 81.2(2) no
N3 Ni N4 C4 . . -11.81(19) no
N1 Ni N5 C5 . . 78.36(16) no
N4 Ni N5 C5 . . -109.94(16) no
N6 Ni N5 C5 . . -18.77(15) no
N2 Ni N5 C5 . . 30.3(5) no
N3 Ni N5 C5 . . 168.44(15) no
N1 Ni N6 C6 . . -101.46(17) no
N4 Ni N6 C6 . . 81.81(18) no
N5 Ni N6 C6 . . -11.20(17) no
N2 Ni N6 C6 . . 177.31(17) no
N8 Cu N7 C7 . . -14.53(16) no
N8 Cu N7 C7 2_556 . 165.47(16) no
OW3 Cu N7 C7 . . 73.76(16) no
N7 Cu N8 C8 2_556 . 164.64(17) no
N7 Cu N8 C8 . . -15.36(17) no
OW3 Cu N8 C8 . . -102.41(17) no
Ni N1 C1 C2 . . 40.9(3) no
Ni N2 C2 C1 . . 41.6(3) no
N1 C1 C2 N2 . . -55.8(3) no
Ni N3 C3 C4 . . 45.3(3) no
Ni N4 C4 C3 . . 39.8(3) no
N3 C3 C4 N4 . . -57.7(3) no
Ni N5 C5 C6 . . 45.8(2) no
Ni N6 C6 C5 . . 39.1(2) no
N5 C5 C6 N6 . . -57.9(3) no
Cu N7 C7 C8 . . 41.2(2) no
Cu N8 C8 C7 . . 41.7(2) no
N7 C7 C8 N8 . . -55.4(3) no
C13 C9 C10 C11 2_566 . .6(4) no
C13 C9 C10 S1 2_566 . 179.1(2) no
O3 S1 C10 C11 . . -103.2(2) no
O2 S1 C10 C11 . . 135.2(2) no
O1 S1 C10 C11 . . 17.2(2) no
O3 S1 C10 C9 . . 78.2(2) no
O2 S1 C10 C9 . . -43.4(2) no
O1 S1 C10 C9 . . -161.3(2) no
C9 C10 C11 C12 . . -1.7(4) no
S1 C10 C11 C12 . . 179.79(18) no
C10 C11 C12 C13 . . -179.4(2) no
C10 C11 C12 C12 . 2_566 2.1(4) no
C12 C12 C13 C9 2_566 2_566 -.4(4) no
C11 C12 C13 C9 . 2_566 -178.9(3) no
C18 C14 C15 C16 2_565 . .5(4) no
C14 C15 C16 C17 . . -.7(4) no
C14 C15 C16 S3 . . 177.2(2) no
O8 S3 C16 C17 . . -4.2(2) no
O9 S3 C16 C17 . . -125.1(2) no
O7 S3 C16 C17 . . 116.7(2) no
O8 S3 C16 C15 . . 177.9(2) no
O9 S3 C16 C15 . . 57.0(2) no
O7 S3 C16 C15 . . -61.1(2) no
C15 C16 C17 C18 . . .3(3) no
S3 C16 C17 C18 . . -177.52(17) no
C16 C17 C18 C14 . 2_565 179.8(2) no
C16 C17 C18 C18 . 2_565 .3(4) no
C23 C19 C20 C21 2_664 . .4(4) no
C19 C20 C21 C22 . . .0(4) no
C19 C20 C21 S2 . . 178.6(2) no
O4 S2 C21 C22 . . -10.0(2) no
O5 S2 C21 C22 . . 113.2(2) no
O6 S2 C21 C22 . . -129.2(2) no
O4 S2 C21 C20 . . 171.4(2) no
O5 S2 C21 C20 . . -65.4(2) no
O6 S2 C21 C20 . . 52.2(2) no
C20 C21 C22 C23 . . -.2(4) no
S2 C21 C22 C23 . . -178.77(17) no
C21 C22 C23 C19 . 2_664 -179.6(2) no
C21 C22 C23 C23 . 2_664 .1(4) no
